data_2000685
loop_
_publ_author_name
'Busetti, V.'
'Crisma, M.'
'Toniolo, C.'

_publ_section_title
;
 Structure of
 1-[(benzyloxycarbonyl)amino]cyclopropane-1-carbohydroxamic acid
;
_journal_issue 8
_journal_name_full 'Acta Crystallographica Section C'
_journal_page_first 1464
_journal_page_last 1466
_journal_paper_doi 10.1107/S0108270192000763
_journal_volume 48
_journal_year 1992
_chemical_formula_sum 'C12 H14 N2 O4'
_chemical_formula_weight 250.25
_chemical_name_systematic
;
 1-[(benzyloxycarbonyl)amino]cyclopropane-1-carbohydroxamic acid
;
_space_group_crystal_system monoclinic
_space_group_IT_number 14
_space_group_name_Hall '-P 2yn'
_space_group_name_H-M_alt 'P 1 21/n 1'
_cell_angle_alpha 90
_cell_angle_beta 93.30(2)
_cell_angle_gamma 90
_cell_formula_units_Z 4
_cell_length_a 25.010(2)
_cell_length_b 6.1440(10)
_cell_length_c 8.1690(10)
_cell_volume 1253.2(3)
_diffrn_radiation_type Mo
_diffrn_radiation_wavelength 0.71069
_exptl_absorpt_coefficient_mu 0.0943
_exptl_crystal_density_diffrn 1.326
_exptl_crystal_density_meas 1.32
_exptl_crystal_F_000 528
_cod_data_source_file ge0293.cif
_cod_data_source_block ge0293a
_cod_depositor_comments
;
 Marking attached hydrogen atoms.

 Antanas Vaitkus,
 2018-02-09
;
_cod_original_sg_symbol_H-M 'P 21/n'
_cod_database_code 2000685

loop_
_space_group_symop_id
_space_group_symop_operation_xyz
1 x,y,z
2 -x+1/2,y+1/2,-z+1/2
3 -x,-y,-z
4 x+1/2,-y+1/2,z+1/2

loop_
_atom_site_label
_atom_site_fract_x
_atom_site_fract_y
_atom_site_fract_z
_atom_site_attached_hydrogens
C(1) .16056(9) .9397(4) .4343(3) 0
C(2) .17290(10) .0674(5) .3020(3) 1
C(3) .20730(10) .2411(6) .3213(4) 1
C(4) .22980(10) .2923(5) .4730(5) 1
C(5) .21750(10) .1687(6) .6074(4) 1
C(6) .18350(10) .9927(5) .5874(3) 1
C(7) .12420(10) .7486(5) .4042(3) 2
O(1) .10980(6) .6625(3) .5583(2) 0
C(8) .07587(9) .4933(4) .5508(3) 0
O(2) .05965(7) .4073(3) .4243(2) 0
N(1) .06170(8) .4357(3) .7008(2) 1
C(9) .07880(9) .5462(4) .8489(3) 0
C(10) .09060(10) .4093(4) .9995(3) 2
C(11) .13530(10) .5144(4) .9174(3) 2
C(12) .05523(9) .7651(4) .8769(3) 0
O(3) .07282(7) .8792(3) .9933(2) 0
N(2) .01539(8) .8260(3) .7749(2) 1
O(4) -.00496(7) 1.0365(3) .7823(2) 1

loop_
_geom_bond_atom_site_label_1
_geom_bond_atom_site_label_2
_geom_bond_distance
C(7) O(1) 1.430(3)
O(1) C(8) 1.341(3)
C(8) O(2) 1.209(3)
C(8) N(1) 1.343(3)
N(1) C(9) 1.431(3)
C(9) C(10) 1.505(3)
C(9) C(11) 1.503(3)
C(9) C(12) 1.491(3)
C(10) C(11) 1.484(4)
C(12) O(3) 1.242(3)
C(12) N(2) 1.316(3)
N(2) O(4) 1.393(3)
